data_4034425
loop_
_publ_author_name
'Kralt, Braden'
'Moreira, Ryan'
'Palmer, Michael'
'Taylor, Scott D.'

_publ_section_title
;
 Total Synthesis of A54145 Factor D.
;
_journal_issue 18
_journal_name_full 'The Journal of organic chemistry'
_journal_page_first 12021
_journal_page_last 12030
_journal_paper_doi 10.1021/acs.joc.9b01938
_journal_volume 84
_journal_year 2019
_chemical_absolute_configuration unk
_chemical_formula_moiety 'C15 H25 N O3 S'
_chemical_formula_sum 'C15 H25 N O3 S'
_chemical_formula_weight 299.42
_space_group_crystal_system orthorhombic
_space_group_IT_number 18
_space_group_name_Hall 'P 2 2ab'
_space_group_name_H-M_alt 'P 21 21 2'
_atom_sites_solution_hydrogens geom
_audit_creation_method SHELXL-2018
_cell_angle_alpha 90
_cell_angle_beta 90
_cell_angle_gamma 90
_cell_formula_units_Z 4
_cell_length_a 14.1638(3)
_cell_length_b 14.8141(3)
_cell_length_c 7.7700(2)
_cell_measurement_reflns_used 1148
_cell_measurement_temperature 296(2)
_cell_measurement_theta_max 30.0
_cell_measurement_theta_min 1.5
_cell_volume 1630.33(6)
_computing_cell_refinement 'SMART, 'Bruker APEX II'
_computing_data_collection 'Bruker kappa APEX II'
_computing_data_reduction 'SAINT, 'Bruker APEX II'
_computing_molecular_graphics Mercury
_computing_structure_refinement 'SHELXL-2018 (Sheldrick, 2018)'
_computing_structure_solution 'SHELXL-2018 (Sheldrick, 2018)'
_diffrn_ambient_temperature 296(2)
_diffrn_measured_fraction_theta_full 0.999
_diffrn_measured_fraction_theta_max 0.999
_diffrn_measurement_device_type 'BRUKER kappa APEX II'
_diffrn_measurement_method 'Omega and phi scan'
_diffrn_radiation_monochromator graphite
_diffrn_radiation_source 'fine-focus sealed tube'
_diffrn_radiation_type MoK\a
_diffrn_radiation_wavelength 0.71073
_diffrn_reflns_av_R_equivalents 0.0245
_diffrn_reflns_av_unetI/netI 0.0158
_diffrn_reflns_Laue_measured_fraction_full 0.999
_diffrn_reflns_Laue_measured_fraction_max 0.999
_diffrn_reflns_limit_h_max 17
_diffrn_reflns_limit_h_min -17
_diffrn_reflns_limit_k_max 18
_diffrn_reflns_limit_k_min -18
_diffrn_reflns_limit_l_max 7
_diffrn_reflns_limit_l_min -9
_diffrn_reflns_number 20875
_diffrn_reflns_point_group_measured_fraction_full 0.999
_diffrn_reflns_point_group_measured_fraction_max 0.999
_diffrn_reflns_theta_full 25.242
_diffrn_reflns_theta_max 25.996
_diffrn_reflns_theta_min 2.621
_diffrn_standards_decay_% 0
_diffrn_standards_interval_time 1
_diffrn_standards_number 3
_exptl_absorpt_coefficient_mu 0.205
_exptl_absorpt_correction_T_max 0.7460
_exptl_absorpt_correction_T_min 0.7052
_exptl_absorpt_correction_type multi-scan
_exptl_absorpt_process_details SADABS
_exptl_crystal_colour colourless
_exptl_crystal_density_diffrn 1.220
_exptl_crystal_description rod
_exptl_crystal_F_000 648
_exptl_crystal_size_max 0.240
_exptl_crystal_size_mid 0.110
_exptl_crystal_size_min 0.090
_refine_diff_density_max 0.237
_refine_diff_density_min -0.176
_refine_diff_density_rms 0.032
_refine_ls_abs_structure_details
;
 Flack x determined using 1224 quotients [(I+)-(I-)]/[(I+)+(I-)]
 (Parsons, Flack and Wagner, Acta Cryst. B69 (2013) 249-259).
;
_refine_ls_abs_structure_Flack 0.045(16)
_refine_ls_extinction_expression Fc^*^=kFc[1+0.001xFc^2^\l^3^/sin(2\q)]^-1/4^
_refine_ls_goodness_of_fit_ref 1.215
_refine_ls_hydrogen_treatment constr
_refine_ls_matrix_type full
_refine_ls_number_parameters 186
_refine_ls_number_reflns 3210
_refine_ls_number_restraints 0
_refine_ls_restrained_S_all 1.215
_refine_ls_R_factor_all 0.0334
_refine_ls_R_factor_gt 0.0306
_refine_ls_shift/su_max 0.000
_refine_ls_shift/su_mean 0.000
_refine_ls_structure_factor_coef Fsqd
_refine_ls_weighting_details 'w=1/[\s^2^(Fo^2^)+(0.0355P)^2^+0.1925P] where P=(Fo^2^+2Fc^2^)/3'
_refine_ls_weighting_scheme calc
_refine_ls_wR_factor_gt 0.0769
_refine_ls_wR_factor_ref 0.0785
_reflns_Friedel_coverage 0.730
_reflns_Friedel_fraction_full 1.000
_reflns_Friedel_fraction_max 1.000
_reflns_number_gt 3031
_reflns_number_total 3210
_reflns_threshold_expression 'I > 2\s(I)'
_cod_data_source_file jo9b01938_si_002.cif
_cod_data_source_block ST10_0ma
_cod_database_code 4034425
_shelx_space_group_comment
;
The symmetry employed for this shelxl refinement is uniquely defined
by the following loop, which should always be used as a source of
symmetry information in preference to the above space-group names.
They are only intended as comments.
;
_shelx_estimated_absorpt_t_min 0.952
_shelx_estimated_absorpt_t_max 0.982

loop_
_space_group_symop_operation_xyz
'x, y, z'
'-x, -y, z'
'-x+1/2, y+1/2, -z'
'x+1/2, -y+1/2, -z'

loop_
_atom_site_label
_atom_site_type_symbol
_atom_site_fract_x
_atom_site_fract_y
_atom_site_fract_z
_atom_site_U_iso_or_equiv
_atom_site_adp_type
_atom_site_occupancy
_atom_site_site_symmetry_order
_atom_site_calc_flag
_atom_site_refinement_flags_posn
_atom_site_refinement_flags_adp
S1 S 0.56825(4) 0.35421(4) 0.44905(7) 0.03738(16) Uani 1 1 d . .
O1 O 0.47488(11) 0.38751(13) 0.4250(3) 0.0587(5) Uani 1 1 d . .
O2 O 0.57678(15) 0.26216(12) 0.4996(2) 0.0594(5) Uani 1 1 d . .
O3 O 0.63859(18) 0.38278(18) -0.0162(3) 0.0849(8) Uani 1 1 d . .
N1 N 0.63273(13) 0.37237(13) 0.2697(2) 0.0361(4) Uani 1 1 d . .
C1 C 0.70012(15) 0.44817(15) 0.2903(3) 0.0366(5) Uani 1 1 d . .
H1 H 0.671320 0.504394 0.249576 0.044 Uiso 1 1 calc R U
C2 C 0.72217(14) 0.45537(14) 0.4843(3) 0.0330(5) Uani 1 1 d . .
C3 C 0.63470(16) 0.42882(16) 0.5834(3) 0.0419(5) Uani 1 1 d . .
H3A H 0.597637 0.481896 0.611307 0.050 Uiso 1 1 calc R U
H3AB H 0.651994 0.398783 0.689754 0.050 Uiso 1 1 calc R U
C4 C 0.75827(17) 0.55241(16) 0.5086(4) 0.0493(6) Uani 1 1 d . .
H4A H 0.765562 0.567024 0.629590 0.059 Uiso 1 1 calc R U
H4AB H 0.716080 0.595860 0.455637 0.059 Uiso 1 1 calc R U
C5 C 0.85501(19) 0.54979(19) 0.4156(5) 0.0611(8) Uani 1 1 d . .
H5A H 0.855460 0.589860 0.316881 0.073 Uiso 1 1 calc R U
H5AB H 0.905730 0.566795 0.492963 0.073 Uiso 1 1 calc R U
C6 C 0.86444(17) 0.4508(2) 0.3595(4) 0.0571(7) Uani 1 1 d . .
H6 H 0.929632 0.431467 0.338850 0.069 Uiso 1 1 calc R U
C7 C 0.79823(19) 0.4356(2) 0.2068(4) 0.0584(7) Uani 1 1 d . .
H7A H 0.805441 0.375404 0.159584 0.070 Uiso 1 1 calc R U
H7AB H 0.809046 0.479718 0.116676 0.070 Uiso 1 1 calc R U
C8 C 0.81482(17) 0.39964(16) 0.5063(4) 0.0471(6) Uani 1 1 d . .
C9 C 0.8604(2) 0.4120(2) 0.6847(5) 0.0768(10) Uani 1 1 d . .
H9A H 0.918480 0.378683 0.689502 0.115 Uiso 1 1 calc R U
H9B H 0.818129 0.390076 0.771799 0.115 Uiso 1 1 calc R U
H9C H 0.872957 0.474842 0.703977 0.115 Uiso 1 1 calc R U
C10 C 0.8058(2) 0.29725(18) 0.4769(5) 0.0704(10) Uani 1 1 d . .
H10A H 0.867541 0.270462 0.475699 0.106 Uiso 1 1 calc R U
H10B H 0.775226 0.286341 0.368591 0.106 Uiso 1 1 calc R U
H10C H 0.769103 0.271079 0.567929 0.106 Uiso 1 1 calc R U
C11 C 0.60468(18) 0.34577(19) 0.1076(3) 0.0493(6) Uani 1 1 d . .
C12 C 0.5389(2) 0.26528(19) 0.0917(3) 0.0567(7) Uani 1 1 d . .
H12 H 0.500857 0.260772 0.196624 0.068 Uiso 1 1 calc R U
C13 C 0.4738(3) 0.2751(3) -0.0609(5) 0.0863(11) Uani 1 1 d . .
H13A H 0.511407 0.283378 -0.164032 0.104 Uiso 1 1 calc R U
H13B H 0.437868 0.219792 -0.074546 0.104 Uiso 1 1 calc R U
C14 C 0.4066(4) 0.3527(3) -0.0440(8) 0.139(2) Uani 1 1 d . .
H14A H 0.369198 0.357422 -0.146673 0.209 Uiso 1 1 calc R U
H14B H 0.441539 0.407529 -0.027546 0.209 Uiso 1 1 calc R U
H14C H 0.365932 0.342838 0.053073 0.209 Uiso 1 1 calc R U
C15 C 0.6014(3) 0.1800(2) 0.0763(7) 0.0987(13) Uani 1 1 d . .
H15A H 0.561964 0.127592 0.066998 0.148 Uiso 1 1 calc R U
H15B H 0.640600 0.174868 0.176702 0.148 Uiso 1 1 calc R U
H15C H 0.640534 0.184763 -0.024174 0.148 Uiso 1 1 calc R U

loop_
_atom_site_aniso_label
_atom_site_aniso_U_11
_atom_site_aniso_U_22
_atom_site_aniso_U_33
_atom_site_aniso_U_23
_atom_site_aniso_U_13
_atom_site_aniso_U_12
S1 0.0380(3) 0.0406(3) 0.0336(3) -0.0017(2) 0.0076(2) -0.0068(2)
O1 0.0327(8) 0.0719(12) 0.0715(13) -0.0173(10) 0.0052(9) -0.0039(8)
O2 0.0843(14) 0.0441(9) 0.0497(10) 0.0096(8) 0.0087(10) -0.0126(9)
O3 0.1056(17) 0.1189(19) 0.0303(10) 0.0085(11) -0.0032(10) -0.0584(15)
N1 0.0368(9) 0.0430(10) 0.0286(9) 0.0002(8) 0.0020(7) -0.0091(8)
C1 0.0377(11) 0.0373(11) 0.0350(12) 0.0034(9) 0.0011(9) -0.0084(9)
C2 0.0329(10) 0.0318(9) 0.0345(12) -0.0021(9) -0.0018(9) 0.0027(8)
C3 0.0446(12) 0.0479(13) 0.0333(13) -0.0081(10) 0.0011(10) -0.0023(10)
C4 0.0462(12) 0.0382(11) 0.0636(18) -0.0097(12) -0.0071(12) -0.0033(10)
C5 0.0513(14) 0.0607(16) 0.071(2) -0.0081(15) 0.0000(14) -0.0203(13)
C6 0.0308(11) 0.0668(17) 0.0739(19) -0.0180(15) 0.0079(12) -0.0055(12)
C7 0.0485(15) 0.0745(19) 0.0521(16) -0.0107(14) 0.0176(13) -0.0200(14)
C8 0.0362(12) 0.0452(13) 0.0599(17) -0.0068(11) -0.0124(11) 0.0092(9)
C9 0.067(2) 0.084(2) 0.080(2) -0.0002(19) -0.0367(18) 0.0090(17)
C10 0.0575(16) 0.0444(14) 0.109(3) -0.0050(16) -0.0190(19) 0.0184(12)
C11 0.0516(13) 0.0648(16) 0.0314(12) -0.0013(12) -0.0017(10) -0.0132(12)
C12 0.0628(16) 0.0653(17) 0.0419(14) -0.0099(12) 0.0025(12) -0.0215(13)
C13 0.091(2) 0.106(3) 0.063(2) -0.010(2) -0.019(2) -0.042(2)
C14 0.127(4) 0.131(4) 0.160(5) -0.003(4) -0.076(4) 0.017(3)
C15 0.109(3) 0.070(2) 0.117(4) -0.024(2) 0.003(3) 0.000(2)

loop_
_atom_type_symbol
_atom_type_description
_atom_type_scat_dispersion_real
_atom_type_scat_dispersion_imag
_atom_type_scat_source
C C 0.0033 0.0016 'International Tables Vol C Tables 4.2.6.8 and 6.1.1.4'
H H 0.0000 0.0000 'International Tables Vol C Tables 4.2.6.8 and 6.1.1.4'
N N 0.0061 0.0033 'International Tables Vol C Tables 4.2.6.8 and 6.1.1.4'
O O 0.0106 0.0060 'International Tables Vol C Tables 4.2.6.8 and 6.1.1.4'
S S 0.1246 0.1234 'International Tables Vol C Tables 4.2.6.8 and 6.1.1.4'

loop_
_geom_angle_atom_site_label_1
_geom_angle_atom_site_label_2
_geom_angle_atom_site_label_3
_geom_angle
O1 S1 O2 116.53(12)
O1 S1 N1 109.83(11)
O2 S1 N1 109.55(11)
O1 S1 C3 110.56(11)
O2 S1 C3 112.71(12)
N1 S1 C3 95.66(10)
C11 N1 C1 120.05(19)
C11 N1 S1 123.58(16)
C1 N1 S1 112.33(14)
N1 C1 C2 106.76(17)
N1 C1 C7 116.3(2)
C2 C1 C7 103.68(19)
N1 C1 H1 109.9
C2 C1 H1 109.9
C7 C1 H1 109.9
C3 C2 C4 116.96(19)
C3 C2 C1 108.30(18)
C4 C2 C1 104.61(19)
C3 C2 C8 119.75(19)
C4 C2 C8 101.63(17)
C1 C2 C8 103.93(18)
C2 C3 S1 107.16(15)
C2 C3 H3A 110.3
S1 C3 H3A 110.3
C2 C3 H3AB 110.3
S1 C3 H3AB 110.3
H3A C3 H3AB 108.5
C2 C4 C5 102.31(19)
C2 C4 H4A 111.3
C5 C4 H4A 111.3
C2 C4 H4AB 111.3
C5 C4 H4AB 111.3
H4A C4 H4AB 109.2
C6 C5 C4 103.5(2)
C6 C5 H5A 111.1
C4 C5 H5A 111.1
C6 C5 H5AB 111.1
C4 C5 H5AB 111.1
H5A C5 H5AB 109.0
C7 C6 C5 107.9(2)
C7 C6 C8 102.8(2)
C5 C6 C8 102.7(2)
C7 C6 H6 114.1
C5 C6 H6 114.1
C8 C6 H6 114.1
C6 C7 C1 102.0(2)
C6 C7 H7A 111.4
C1 C7 H7A 111.4
C6 C7 H7AB 111.4
C1 C7 H7AB 111.4
H7A C7 H7AB 109.2
C6 C8 C10 114.4(3)
C6 C8 C9 114.7(2)
C10 C8 C9 106.6(2)
C6 C8 C2 92.43(19)
C10 C8 C2 115.8(2)
C9 C8 C2 112.9(2)
C8 C9 H9A 109.5
C8 C9 H9B 109.5
H9A C9 H9B 109.5
C8 C9 H9C 109.5
H9A C9 H9C 109.5
H9B C9 H9C 109.5
C8 C10 H10A 109.5
C8 C10 H10B 109.5
H10A C10 H10B 109.5
C8 C10 H10C 109.5
H10A C10 H10C 109.5
H10B C10 H10C 109.5
O3 C11 N1 118.9(2)
O3 C11 C12 122.4(2)
N1 C11 C12 118.4(2)
C13 C12 C11 111.3(2)
C13 C12 C15 111.6(3)
C11 C12 C15 107.3(3)
C13 C12 H12 108.9
C11 C12 H12 108.9
C15 C12 H12 108.9
C14 C13 C12 113.2(3)
C14 C13 H13A 108.9
C12 C13 H13A 108.9
C14 C13 H13B 108.9
C12 C13 H13B 108.9
H13A C13 H13B 107.8
C13 C14 H14A 109.5
C13 C14 H14B 109.5
H14A C14 H14B 109.5
C13 C14 H14C 109.5
H14A C14 H14C 109.5
H14B C14 H14C 109.5
C12 C15 H15A 109.5
C12 C15 H15B 109.5
H15A C15 H15B 109.5
C12 C15 H15C 109.5
H15A C15 H15C 109.5
H15B C15 H15C 109.5

loop_
_geom_bond_atom_site_label_1
_geom_bond_atom_site_label_2
_geom_bond_distance
S1 O1 1.4238(18)
S1 O2 1.4243(18)
S1 N1 1.6877(19)
S1 C3 1.788(2)
O3 C11 1.207(3)
N1 C11 1.379(3)
N1 C1 1.482(3)
C1 C2 1.543(3)
C1 C7 1.545(3)
C1 H1 0.9800
C2 C3 1.511(3)
C2 C4 1.537(3)
C2 C8 1.560(3)
C3 H3A 0.9700
C3 H3AB 0.9700
C4 C5 1.550(4)
C4 H4A 0.9700
C4 H4AB 0.9700
C5 C6 1.536(4)
C5 H5A 0.9700
C5 H5AB 0.9700
C6 C7 1.529(4)
C6 C8 1.539(4)
C6 H6 0.9800
C7 H7A 0.9700
C7 H7AB 0.9700
C8 C10 1.539(3)
C8 C9 1.540(4)
C9 H9A 0.9600
C9 H9B 0.9600
C9 H9C 0.9600
C10 H10A 0.9600
C10 H10B 0.9600
C10 H10C 0.9600
C11 C12 1.518(4)
C12 C13 1.510(4)
C12 C15 1.547(5)
C12 H12 0.9800
C13 C14 1.498(6)
C13 H13A 0.9700
C13 H13B 0.9700
C14 H14A 0.9600
C14 H14B 0.9600
C14 H14C 0.9600
C15 H15A 0.9600
C15 H15B 0.9600
C15 H15C 0.9600

loop_
_geom_hbond_atom_site_label_D
_geom_hbond_atom_site_label_H
_geom_hbond_atom_site_label_A
_geom_hbond_distance_DH
_geom_hbond_distance_HA
_geom_hbond_distance_DA
_geom_hbond_angle_DHA
_geom_hbond_site_symmetry_A
_geom_hbond_publ_flag
C3 H3A O1 0.97 2.63 3.365(3) 133.3 2_665 yes
C3 H3AB O3 0.97 2.30 3.185(3) 150.6 1_556 yes
C12 H12 S1 0.98 2.58 3.101(3) 113.1 . yes
C12 H12 O1 0.98 2.61 3.288(3) 126.5 . yes
C12 H12 O2 0.98 2.59 3.215(3) 121.8 . yes
